data_4113710
loop_
_publ_author_name
'F. Albert Cotton'
'James P. Donahue'
'Carlos A. Murillo'

_publ_section_title
;
 Polyunsaturated Dicarboxylate Tethers Connecting Dimolybdenum Redox and
 Chromophoric Centers: Syntheses, Structures, and Electrochemistry
;
_journal_name_full 'Journal of the American Chemical Society'
_journal_page_first 5436
_journal_page_last 5450
_journal_paper_doi 10.1021/ja029101i
_journal_volume 125
_journal_year 2003
_chemical_compound_source synthesized
_chemical_formula_moiety
;
 [[(H3 C O C6 H4 N)2 C H]3 Mo2]2 (O2 C C H C H C H C H C O2)
 . (Cl C H2 C H2 Cl)2
;
_chemical_formula_structural
;
 [Mo2(DAniF)3]2(mu-O2CC(H)C(H)C(H)C(H)CO2).2(ClCH2CH2Cl)
;
_chemical_formula_sum 'C100 H102 Cl4 Mo4 N12 O16'
_chemical_formula_weight 2253.50
_chemical_name_systematic
;
 ?
;
_space_group_IT_number 2
_symmetry_cell_setting triclinic
_symmetry_space_group_name_Hall '-P 1'
_symmetry_space_group_name_H-M 'P -1'
_atom_sites_solution_hydrogens geom
_atom_sites_solution_primary direct
_atom_sites_solution_secondary difmap
_audit_creation_method SHELXL
_cell_angle_alpha 72.0490(10)
_cell_angle_beta 74.5640(10)
_cell_angle_gamma 71.1260(10)
_cell_formula_units_Z 1
_cell_length_a 11.6516(7)
_cell_length_b 13.8593(8)
_cell_length_c 17.2026(10)
_cell_measurement_reflns_used 119
_cell_measurement_temperature 213(2)
_cell_measurement_theta_max 27.5
_cell_measurement_theta_min 2.3
_cell_volume 2457.5(3)
_computing_cell_refinement 'SAINT V. 6.02'
_computing_data_collection 'SMART V. 5.059'
_computing_data_reduction 'SAINT V. 6.02'
_computing_molecular_graphics 'SHELXTL V. 5.03 (Siemens, 1994)'
_computing_publication_material CIFTAB
_computing_structure_refinement 'SHELXL-93 (Sheldrick, 1993)'
_computing_structure_solution 'SHELXS-86 (Sheldrick, 1990)'
_diffrn_ambient_temperature 213(2)
_diffrn_measurement_device 'Bruker SMART 1000'
_diffrn_measurement_method omega-scans
_diffrn_radiation_monochromator graphite
_diffrn_radiation_source 'normal-focus sealed tube'
_diffrn_radiation_type MoK\a
_diffrn_radiation_wavelength 0.71073
_diffrn_reflns_av_R_equivalents 0.0196
_diffrn_reflns_av_sigmaI/netI 0.0336
_diffrn_reflns_limit_h_max 14
_diffrn_reflns_limit_h_min -15
_diffrn_reflns_limit_k_max 16
_diffrn_reflns_limit_k_min -18
_diffrn_reflns_limit_l_max 22
_diffrn_reflns_limit_l_min -21
_diffrn_reflns_number 17097
_diffrn_reflns_theta_max 27.51
_diffrn_reflns_theta_min 1.88
_diffrn_standards_number 'none (area detector data)'
_exptl_absorpt_coefficient_mu 0.679
_exptl_absorpt_correction_T_max 0.928
_exptl_absorpt_correction_T_min 0.790
_exptl_absorpt_correction_type multi-scan
_exptl_crystal_colour purple
_exptl_crystal_density_diffrn 1.523
_exptl_crystal_density_method none
_exptl_crystal_description plate
_exptl_crystal_F_000 1150
_exptl_crystal_size_max 0.30
_exptl_crystal_size_mid 0.10
_exptl_crystal_size_min 0.05
_refine_diff_density_max 0.780
_refine_diff_density_min -0.885
_refine_diff_density_rms 0.071
_refine_ls_extinction_coef noref
_refine_ls_extinction_method none
_refine_ls_goodness_of_fit_all 1.032
_refine_ls_goodness_of_fit_obs 1.037
_refine_ls_hydrogen_treatment noref
_refine_ls_matrix_type full
_refine_ls_number_parameters 706
_refine_ls_number_reflns 10722
_refine_ls_number_restraints 0
_refine_ls_restrained_S_all 1.032
_refine_ls_restrained_S_obs 1.037
_refine_ls_R_factor_all 0.0589
_refine_ls_R_factor_obs 0.0403
_refine_ls_shift/esd_max -0.980
_refine_ls_shift/esd_mean 0.019
_refine_ls_structure_factor_coef Fsqd
_refine_ls_weighting_details 'w=1/[\s^2^(Fo^2^)+(0.0527P)^2^+2.1265P] where P=(Fo^2^+2Fc^2^)/3'
_refine_ls_weighting_scheme calc
_refine_ls_wR_factor_all 0.1122
_refine_ls_wR_factor_obs 0.0979
_reflns_number_observed 8244
_reflns_number_total 10722
_reflns_observed_criterion >2sigma(I)
_cod_data_source_file ja029101isi20030123_021228_17.cif
_cod_data_source_block xl
_cod_depositor_comments
;
The following automatic conversions were performed:

'_refine_ls_weighting_scheme' value 'calc
w=1/[\s^2^(Fo^2^)+(0.0527P)^2^+2.1265P] where P=(Fo^2^+2Fc^2^)/3' was
changed to 'calc'. New tag '_refine_ls_weighting_details' was
created. The value of the new tag was set to
'w=1/[\s^2^(Fo^2^)+(0.0527P)^2^+2.1265P] where P=(Fo^2^+2Fc^2^)/3'.

Automatic conversion script
Id: cif_fix_values 3143 2015-03-26 13:38:13Z robertas 
;
_cod_original_cell_volume 2457.5(2)
_cod_database_code 4113710

loop_
_symmetry_equiv_pos_as_xyz
'x, y, z'
'-x, -y, -z'

loop_
_atom_site_aniso_label
_atom_site_aniso_U_11
_atom_site_aniso_U_22
_atom_site_aniso_U_33
_atom_site_aniso_U_23
_atom_site_aniso_U_13
_atom_site_aniso_U_12
Mo1 0.0364(2) 0.0400(2) 0.03578(15) -0.01530(12) -0.00714(11) -0.01366(13)
Mo2 0.0364(2) 0.0402(2) 0.02900(14) -0.00927(11) -0.00819(10) -0.01462(12)
Cl1 0.175(2) 0.1179(15) 0.1192(14) -0.0204(12) -0.0524(13) -0.0521(14)
Cl2A 0.119(3) 0.093(2) 0.105(3) -0.021(2) -0.011(2) -0.025(2)
Cl2B 0.119(3) 0.093(2) 0.105(3) -0.021(2) -0.011(2) -0.025(2)
O1 0.0441(13) 0.0372(12) 0.0411(12) -0.0139(10) -0.0144(10) -0.0104(10)
O2 0.0427(12) 0.0359(12) 0.0365(11) -0.0103(9) -0.0139(9) -0.0103(10)
O8 0.070(2) 0.048(2) 0.067(2) -0.0174(14) -0.0124(15) 0.0034(14)
N1 0.040(2) 0.050(2) 0.045(2) -0.0222(14) -0.0049(12) -0.0181(13)
N2 0.042(2) 0.049(2) 0.0350(14) -0.0111(12) -0.0066(11) -0.0213(14)
N3 0.039(2) 0.056(2) 0.0417(15) -0.0234(14) -0.0036(12) -0.0199(14)
N4 0.045(2) 0.056(2) 0.0301(13) -0.0059(12) -0.0103(11) -0.0255(14)
N5 0.0415(15) 0.0373(15) 0.0364(14) -0.0102(12) -0.0090(11) -0.0124(12)
N6 0.0377(14) 0.0391(15) 0.0342(13) -0.0075(11) -0.0085(11) -0.0104(12)
C1 0.040(2) 0.037(2) 0.037(2) -0.0097(14) -0.0128(13) -0.0097(14)
C2 0.048(2) 0.037(2) 0.044(2) -0.0111(14) -0.0224(15) -0.0075(15)
C3 0.047(2) 0.037(2) 0.042(2) -0.0090(14) -0.0224(15) -0.0086(15)
C4 0.041(2) 0.057(2) 0.042(2) -0.021(2) -0.0013(14) -0.022(2)
O3A 0.056(2) 0.055(2) 0.065(2) -0.017(2) -0.003(2) -0.001(2)
C5A 0.034(3) 0.045(6) 0.041(6) -0.014(5) -0.012(4) -0.014(3)
C6A 0.046(3) 0.057(4) 0.027(4) -0.013(5) -0.001(4) -0.013(2)
C7A 0.052(3) 0.054(3) 0.035(4) -0.006(4) -0.004(4) -0.013(3)
C8A 0.044(3) 0.051(3) 0.045(4) -0.018(4) 0.005(3) -0.017(3)
C9A 0.049(3) 0.052(4) 0.039(3) -0.011(3) -0.001(3) -0.016(3)
C10A 0.045(3) 0.047(4) 0.039(4) -0.008(3) -0.007(3) -0.017(3)
C11A 0.067(4) 0.061(4) 0.078(4) -0.031(4) -0.012(3) -0.010(3)
O3B 0.056(2) 0.055(2) 0.065(2) -0.017(2) -0.003(2) -0.001(2)
C5B 0.034(3) 0.045(6) 0.041(6) -0.014(5) -0.012(4) -0.014(3)
C6B 0.046(3) 0.057(4) 0.027(4) -0.013(5) -0.001(4) -0.013(2)
C7B 0.052(3) 0.054(3) 0.035(4) -0.006(4) -0.004(4) -0.013(3)
C8B 0.044(3) 0.051(3) 0.045(4) -0.018(4) 0.005(3) -0.017(3)
C9B 0.049(3) 0.052(4) 0.039(3) -0.011(3) -0.001(3) -0.016(3)
C10B 0.045(3) 0.047(4) 0.039(4) -0.008(3) -0.007(3) -0.017(3)
C11B 0.067(4) 0.061(4) 0.078(4) -0.031(4) -0.012(3) -0.010(3)
C12 0.046(2) 0.052(2) 0.037(2) -0.009(2) -0.0078(14) -0.026(2)
C13 0.051(2) 0.052(2) 0.047(2) -0.003(2) -0.003(2) -0.018(2)
C14 0.055(2) 0.052(2) 0.062(2) -0.007(2) -0.007(2) -0.019(2)
C15 0.079(3) 0.064(3) 0.052(2) 0.003(2) -0.018(2) -0.044(2)
O4A 0.079(6) 0.039(4) 0.066(5) -0.009(2) 0.002(3) -0.022(4)
C16A 0.084(12) 0.086(3) 0.019(10) -0.012(10) 0.018(7) -0.063(8)
C17A 0.054(11) 0.044(11) 0.040(4) -0.026(7) 0.007(6) -0.022(8)
C18A 0.091(5) 0.050(4) 0.060(4) -0.006(3) -0.007(3) -0.032(4)
O4B 0.079(6) 0.039(4) 0.066(5) -0.009(2) 0.002(3) -0.022(4)
C16B 0.084(12) 0.086(3) 0.019(10) -0.012(10) 0.018(7) -0.063(8)
C17B 0.054(11) 0.044(11) 0.040(4) -0.026(7) 0.007(6) -0.022(8)
C18B 0.091(5) 0.050(4) 0.060(4) -0.006(3) -0.007(3) -0.032(4)
C19 0.048(2) 0.066(2) 0.031(2) -0.014(2) -0.0068(14) -0.031(2)
C20 0.043(2) 0.055(2) 0.047(2) -0.026(2) -0.0090(15) -0.017(2)
C21 0.045(2) 0.053(2) 0.052(2) -0.002(2) -0.014(2) -0.017(2)
C22 0.052(2) 0.059(3) 0.063(2) -0.006(2) -0.013(2) -0.024(2)
O5A 0.090(9) 0.043(4) 0.092(10) 0.005(6) -0.042(7) -0.034(4)
C23A 0.071(7) 0.047(7) 0.042(9) -0.004(7) -0.019(8) -0.030(4)
C24A 0.053(4) 0.044(3) 0.059(4) -0.016(4) -0.013(4) -0.010(3)
C25A 0.047(3) 0.041(3) 0.049(4) -0.011(4) -0.007(4) -0.020(2)
C26A 0.125(13) 0.054(4) 0.106(12) 0.006(9) -0.067(10) -0.033(7)
O5B 0.090(9) 0.043(4) 0.092(10) 0.005(6) -0.042(7) -0.034(4)
C23B 0.071(7) 0.047(7) 0.042(9) -0.004(7) -0.019(8) -0.030(4)
C24B 0.053(4) 0.044(3) 0.059(4) -0.016(4) -0.013(4) -0.010(3)
C25B 0.047(3) 0.041(3) 0.049(4) -0.011(4) -0.007(4) -0.020(2)
C26B 0.125(13) 0.054(4) 0.106(12) 0.006(9) -0.067(10) -0.033(7)
O6A 0.088(5) 0.053(4) 0.046(3) -0.003(2) -0.035(3) -0.013(3)
C27A 0.036(7) 0.042(8) 0.033(3) -0.006(4) -0.009(5) -0.018(5)
C28A 0.071(10) 0.056(7) 0.034(8) -0.010(7) -0.021(6) -0.022(8)
C29A 0.064(7) 0.038(5) 0.049(5) -0.012(3) -0.022(5) -0.005(4)
C31A 0.059(6) 0.056(6) 0.030(3) -0.012(3) -0.010(3) -0.022(4)
C32A 0.053(5) 0.039(5) 0.037(2) -0.004(5) -0.014(3) -0.015(4)
C30A 0.075(7) 0.043(6) 0.034(5) -0.006(3) -0.021(4) -0.027(6)
C33A 0.079(8) 0.082(5) 0.059(6) 0.011(5) -0.031(5) -0.024(7)
O6B 0.088(5) 0.053(4) 0.046(3) -0.003(2) -0.035(3) -0.013(3)
C27B 0.036(7) 0.042(8) 0.033(3) -0.006(4) -0.009(5) -0.018(5)
C28B 0.071(10) 0.056(7) 0.034(8) -0.010(7) -0.021(6) -0.022(8)
C29B 0.064(7) 0.038(5) 0.049(5) -0.012(3) -0.022(5) -0.005(4)
C30B 0.075(7) 0.043(6) 0.034(5) -0.006(3) -0.021(4) -0.027(6)
C31B 0.059(6) 0.056(6) 0.030(3) -0.012(3) -0.010(3) -0.022(4)
C32B 0.053(5) 0.039(5) 0.037(2) -0.004(5) -0.014(3) -0.015(4)
C33B 0.079(8) 0.082(5) 0.059(6) 0.011(5) -0.031(5) -0.024(7)
C34 0.039(2) 0.045(2) 0.033(2) -0.0097(14) -0.0065(13) -0.0126(15)
C35 0.047(2) 0.039(2) 0.042(2) -0.0111(15) -0.0069(14) -0.015(2)
O7A 0.072(5) 0.039(3) 0.079(10) 0.014(6) -0.018(6) -0.008(3)
C36A 0.044(3) 0.044(2) 0.061(8) -0.012(5) -0.004(5) -0.011(2)
C37A 0.046(4) 0.043(2) 0.071(8) -0.010(5) -0.016(4) -0.002(3)
O7B 0.072(5) 0.039(3) 0.079(10) 0.014(6) -0.018(6) -0.008(3)
C36B 0.044(3) 0.044(2) 0.061(8) -0.012(5) -0.004(5) -0.011(2)
C37B 0.046(4) 0.043(2) 0.071(8) -0.010(5) -0.016(4) -0.002(3)
C38 0.063(3) 0.040(2) 0.075(3) -0.001(2) -0.009(2) -0.015(2)
C39 0.051(2) 0.053(2) 0.069(3) 0.004(2) -0.009(2) -0.020(2)
C40 0.044(2) 0.048(2) 0.060(2) 0.003(2) -0.011(2) -0.010(2)
C41 0.094(4) 0.065(3) 0.138(5) 0.033(3) -0.032(4) -0.032(3)
C42 0.043(2) 0.040(2) 0.0288(15) -0.0065(13) -0.0087(13) -0.0095(15)
C43 0.048(2) 0.050(2) 0.046(2) -0.018(2) 0.000(2) -0.017(2)
C44 0.066(3) 0.046(2) 0.048(2) -0.016(2) 0.003(2) -0.021(2)
C45 0.059(2) 0.043(2) 0.037(2) -0.010(2) -0.010(2) -0.005(2)
C46 0.040(2) 0.059(2) 0.061(2) -0.019(2) -0.008(2) -0.008(2)
C47 0.047(2) 0.043(2) 0.055(2) -0.010(2) -0.008(2) -0.015(2)
C48 0.063(3) 0.069(3) 0.104(4) -0.037(3) -0.029(3) 0.015(2)
C49 0.387(21) 0.124(9) 0.265(16) -0.046(9) -0.207(16) -0.024(11)
C50 0.154(8) 0.124(7) 0.303(15) 0.001(9) -0.133(9) -0.045(7)

loop_
_atom_site_label
_atom_site_type_symbol
_atom_site_fract_x
_atom_site_fract_y
_atom_site_fract_z
_atom_site_U_iso_or_equiv
_atom_site_thermal_displace_type
_atom_site_occupancy
_atom_site_calc_flag
_atom_site_refinement_flags
_atom_site_disorder_group
Mo1 Mo 0.12189(2) 0.71950(2) 0.21082(2) 0.03493(8) Uani 1 d . .
Mo2 Mo 0.20635(2) 0.55854(2) 0.24179(2) 0.03340(8) Uani 1 d . .
Cl1 Cl -0.2347(2) 0.5514(2) 0.26178(13) 0.1309(7) Uani 1 d . .
Cl2A Cl -0.1731(5) 0.2173(3) 0.3118(3) 0.1090(11) Uani 0.728(11) d P 1
Cl2B Cl -0.1263(13) 0.2316(9) 0.2862(8) 0.1090(11) Uani 0.272(11) d P 2
O1 O 0.0301(2) 0.7016(2) 0.12647(13) 0.0385(5) Uani 1 d . .
O2 O 0.1208(2) 0.5289(2) 0.15884(13) 0.0367(5) Uani 1 d . .
O8 O 0.7238(3) 0.2019(2) 0.1161(2) 0.0658(8) Uani 1 d . .
N1 N -0.0388(3) 0.7016(2) 0.3057(2) 0.0414(6) Uani 1 d . .
N2 N 0.0555(3) 0.5245(2) 0.3384(2) 0.0395(6) Uani 1 d . .
N3 N 0.2164(3) 0.7521(2) 0.2859(2) 0.0419(7) Uani 1 d . .
N4 N 0.2998(3) 0.5740(2) 0.3272(2) 0.0412(6) Uani 1 d . .
N5 N 0.2676(3) 0.7516(2) 0.1068(2) 0.0373(6) Uani 1 d . .
N6 N 0.3592(2) 0.5743(2) 0.1407(2) 0.0369(6) Uani 1 d . .
C1 C 0.0507(3) 0.6091(3) 0.1179(2) 0.0370(7) Uani 1 d . .
C2 C -0.0063(3) 0.5958(3) 0.0565(2) 0.0410(7) Uani 1 d . .
H2A H -0.0680(3) 0.6517(3) 0.0344(2) 0.049 Uiso 1 calc R .
C3 C 0.0263(3) 0.5074(3) 0.0308(2) 0.0402(7) Uani 1 d . .
H3A H 0.0869(3) 0.4514(3) 0.0540(2) 0.048 Uiso 1 calc R .
C4 C -0.0425(3) 0.6054(3) 0.3494(2) 0.0433(8) Uani 1 d . .
H4A H -0.1130(3) 0.5941(3) 0.3876(2) 0.052 Uiso 1 calc R .
O3A O -0.4397(4) 1.0328(4) 0.3799(3) 0.0631(11) Uani 0.671(4) d P 1
C5A C -0.1419(14) 0.7813(12) 0.3270(6) 0.037(2) Uani 0.671(4) d P 1
C6A C -0.1761(8) 0.8698(8) 0.2639(4) 0.0443(14) Uani 0.671(4) d P 1
H6AA H -0.1313(8) 0.8718(8) 0.2102(4) 0.053 Uiso 0.671(4) calc PR 1
C7A C -0.2745(6) 0.9554(6) 0.2782(4) 0.0490(13) Uani 0.671(4) d P 1
H7AA H -0.2946(6) 1.0135(6) 0.2346(4) 0.059 Uiso 0.671(4) calc PR 1
C8A C -0.3417(6) 0.9535(6) 0.3572(4) 0.0465(14) Uani 0.671(4) d P 1
C9A C -0.3110(5) 0.8650(5) 0.4215(4) 0.0471(13) Uani 0.671(4) d P 1
H9AA H -0.3573(5) 0.8631(5) 0.4749(4) 0.057 Uiso 0.671(4) calc PR 1
C10A C -0.2136(7) 0.7808(6) 0.4073(4) 0.0432(14) Uani 0.671(4) d P 1
H10A H -0.1946(7) 0.7227(6) 0.4512(4) 0.052 Uiso 0.671(4) calc PR 1
C11A C -0.4820(7) 1.1186(6) 0.3161(5) 0.067(2) Uani 0.671(4) d P 1
H11A H -0.5504(7) 1.1685(6) 0.3396(5) 0.101 Uiso 0.671(4) calc PR 1
H11B H -0.5080(7) 1.0946(6) 0.2785(5) 0.101 Uiso 0.671(4) calc PR 1
H11C H -0.4166(7) 1.1514(6) 0.2865(5) 0.101 Uiso 0.671(4) calc PR 1
O3B O -0.4388(9) 1.0710(8) 0.3059(7) 0.0631(11) Uani 0.329(4) d P 2
C5B C -0.1509(32) 0.7981(29) 0.3046(16) 0.037(2) Uani 0.329(4) d P 2
C6B C -0.1607(20) 0.8800(20) 0.2342(9) 0.0443(14) Uani 0.329(4) d P 2
H6BA H -0.1046(20) 0.8749(20) 0.1848(9) 0.053 Uiso 0.329(4) calc PR 2
C7B C -0.2585(14) 0.9720(13) 0.2392(8) 0.0490(13) Uani 0.329(4) d P 2
H7BA H -0.2655(14) 1.0297(13) 0.1937(8) 0.059 Uiso 0.329(4) calc PR 2
C8B C -0.3409(14) 0.9748(11) 0.3104(9) 0.0465(14) Uani 0.329(4) d P 2
C9B C -0.3338(13) 0.8954(13) 0.3803(9) 0.0471(13) Uani 0.329(4) d P 2
H9BA H -0.3931(13) 0.9002(13) 0.4283(9) 0.057 Uiso 0.329(4) calc PR 2
C10B C -0.2313(17) 0.8032(14) 0.3774(9) 0.0432(14) Uani 0.329(4) d P 2
H10B H -0.2206(17) 0.7483(14) 0.4246(9) 0.052 Uiso 0.329(4) calc PR 2
C11B C -0.5304(15) 1.0750(12) 0.3756(9) 0.067(2) Uani 0.329(4) d P 2
H11D H -0.5908(15) 1.1416(12) 0.3664(9) 0.101 Uiso 0.329(4) calc PR 2
H11E H -0.4950(15) 1.0666(12) 0.4224(9) 0.101 Uiso 0.329(4) calc PR 2
H11F H -0.5692(15) 1.0195(12) 0.3864(9) 0.101 Uiso 0.329(4) calc PR 2
C12 C 0.0510(3) 0.4206(3) 0.3829(2) 0.0423(8) Uani 1 d . .
C13 C 0.1245(4) 0.3382(3) 0.3475(2) 0.0519(9) Uani 1 d . .
H13A H 0.1738(4) 0.3534(3) 0.2954(2) 0.062 Uiso 1 calc R .
C14 C 0.1272(4) 0.2341(3) 0.3868(3) 0.0575(10) Uani 1 d . .
H14A H 0.1770(4) 0.1809(3) 0.3611(3) 0.069 Uiso 1 calc R .
C15 C 0.0554(4) 0.2096(4) 0.4647(3) 0.0614(11) Uani 1 d . .
O4A O 0.0817(10) 0.0931(8) 0.4925(6) 0.064(2) Uani 0.462(5) d P 1
C16A C -0.0290(50) 0.2901(53) 0.5106(21) 0.058(3) Uani 0.462(5) d P 1
H16A H -0.0760(50) 0.2715(53) 0.5630(21) 0.070 Uiso 0.462(5) calc PR 1
C17A C -0.0329(37) 0.4080(25) 0.4642(27) 0.043(3) Uani 0.462(5) d P 1
H17A H -0.0835(37) 0.4644(25) 0.4860(27) 0.052 Uiso 0.462(5) calc PR 1
C18A C 0.0233(10) 0.0603(7) 0.5760(6) 0.067(2) Uani 0.462(5) d P 1
H18A H 0.0420(10) -0.0150(7) 0.5921(6) 0.100 Uiso 0.462(5) calc PR 1
H18B H -0.0644(10) 0.0892(7) 0.5808(6) 0.100 Uiso 0.462(5) calc PR 1
H18C H 0.0528(10) 0.0846(7) 0.6117(6) 0.100 Uiso 0.462(5) calc PR 1
O4B O 0.0358(8) 0.1212(6) 0.5153(5) 0.064(2) Uani 0.538(5) d P 2
C16B C -0.0107(41) 0.2908(43) 0.4934(16) 0.058(3) Uani 0.538(5) d P 2
H16B H -0.0636(41) 0.2783(43) 0.5443(16) 0.070 Uiso 0.538(5) calc PR 2
C17B C -0.0098(30) 0.3833(20) 0.4594(23) 0.043(3) Uani 0.538(5) d P 2
H17B H -0.0561(30) 0.4326(20) 0.4899(23) 0.052 Uiso 0.538(5) calc PR 2
C18B C 0.1299(10) 0.0358(8) 0.4909(5) 0.067(2) Uani 0.538(5) d P 2
H18D H 0.1162(10) -0.0291(8) 0.5277(5) 0.100 Uiso 0.538(5) calc PR 2
H18E H 0.2087(10) 0.0417(8) 0.4934(5) 0.100 Uiso 0.538(5) calc PR 2
H18F H 0.1288(10) 0.0367(8) 0.4351(5) 0.100 Uiso 0.538(5) calc PR 2
C19 C 0.2903(3) 0.6713(3) 0.3294(2) 0.0440(8) Uani 1 d . .
H19A H 0.3354(3) 0.6827(3) 0.3613(2) 0.053 Uiso 1 calc R .
C20 C 0.2315(3) 0.8554(3) 0.2693(2) 0.0440(8) Uani 1 d . .
C21 C 0.3450(3) 0.8742(3) 0.2569(2) 0.0508(9) Uani 1 d . .
H21A H 0.4139(3) 0.8178(3) 0.2656(2) 0.061 Uiso 1 calc R .
C22 C 0.3580(4) 0.9748(3) 0.2319(3) 0.0573(10) Uani 1 d . .
H22A H 0.4346(4) 0.9893(3) 0.2171(3) 0.069 Uiso 1 calc R 1
O5A O 0.2665(18) 1.1526(16) 0.2030(10) 0.071(3) Uani 0.512(5) d P 1
C23A C 0.2511(24) 1.0509(19) 0.2307(9) 0.050(3) Uani 0.512(5) d P 1
C24A C 0.1333(8) 1.0324(7) 0.2549(6) 0.0511(14) Uani 0.512(5) d P 1
H24A H 0.0624(8) 1.0880(7) 0.2544(6) 0.061 Uiso 0.512(5) calc PR 1
C25A C 0.1257(8) 0.9288(7) 0.2796(5) 0.0439(14) Uani 0.512(5) d P 1
H25A H 0.0507(8) 0.9118(7) 0.3022(5) 0.053 Uiso 0.512(5) calc PR 1
C26A C 0.1758(18) 1.2343(14) 0.1657(9) 0.090(4) Uani 0.512(5) d P 1
H26A H 0.1995(18) 1.2989(14) 0.1501(9) 0.135 Uiso 0.512(5) calc PR 1
H26B H 0.0988(18) 1.2409(14) 0.2043(9) 0.135 Uiso 0.512(5) calc PR 1
H26C H 0.1668(18) 1.2193(14) 0.1171(9) 0.135 Uiso 0.512(5) calc PR 1
O5B O 0.2993(19) 1.1628(17) 0.1739(11) 0.071(3) Uani 0.488(5) d P 2
C23B C 0.2686(26) 1.0663(21) 0.2042(9) 0.050(3) Uani 0.488(5) d P 2
C24B C 0.1579(8) 1.0517(7) 0.2060(6) 0.0511(14) Uani 0.488(5) d P 2
H24B H 0.0946(8) 1.1088(7) 0.1874(6) 0.061 Uiso 0.488(5) calc PR 2
C25B C 0.1387(8) 0.9519(7) 0.2356(5) 0.0439(14) Uani 0.488(5) d P 2
H25B H 0.0626(8) 0.9448(7) 0.2343(5) 0.053 Uiso 0.488(5) calc PR 2
C26B C 0.2228(19) 1.2423(15) 0.1234(10) 0.090(4) Uani 0.488(5) d P 2
H26D H 0.2514(19) 1.3047(15) 0.1060(10) 0.135 Uiso 0.488(5) calc PR 2
H26E H 0.1399(19) 1.2570(15) 0.1541(10) 0.135 Uiso 0.488(5) calc PR 2
H26F H 0.2246(19) 1.2200(15) 0.0754(10) 0.135 Uiso 0.488(5) calc PR 2
O6A O 0.5425(8) 0.2548(6) 0.5595(4) 0.062(2) Uani 0.670(11) d P 1
C27A C 0.3556(13) 0.4963(12) 0.3865(11) 0.036(2) Uani 0.670(11) d P 1
C28A C 0.4314(25) 0.4040(26) 0.3652(11) 0.051(3) Uani 0.670(11) d P 1
H28A H 0.4408(25) 0.3978(26) 0.3114(11) 0.061 Uiso 0.670(11) calc PR 1
C29A C 0.4923(11) 0.3222(9) 0.4202(7) 0.050(2) Uani 0.670(11) d P 1
H29A H 0.5399(11) 0.2608(9) 0.4042(7) 0.060 Uiso 0.670(11) calc PR 1
C31A C 0.4056(9) 0.4191(7) 0.5238(5) 0.046(2) Uani 0.670(11) d P 1
H31A H 0.3944(9) 0.4238(7) 0.5783(5) 0.055 Uiso 0.670(11) calc PR 1
C32A C 0.3434(11) 0.5022(7) 0.4671(8) 0.042(2) Uani 0.670(11) d P 1
H32A H 0.2930(11) 0.5624(7) 0.4838(8) 0.050 Uiso 0.670(11) calc PR 1
C30A C 0.4833(11) 0.3305(8) 0.5000(6) 0.046(2) Uani 0.670(11) d P 1
C33A C 0.6224(10) 0.1605(9) 0.5368(6) 0.076(3) Uani 0.670(11) d P 1
H33A H 0.6583(10) 0.1138(9) 0.5835(6) 0.113 Uiso 0.670(11) calc PR 1
H33B H 0.6867(10) 0.1779(9) 0.4912(6) 0.113 Uiso 0.670(11) calc PR 1
H33C H 0.5756(10) 0.1268(9) 0.5204(6) 0.113 Uiso 0.670(11) calc PR 1
O6B O 0.5843(18) 0.2236(14) 0.5402(10) 0.062(2) Uani 0.330(11) d P 2
C27B C 0.3829(31) 0.4722(30) 0.3806(26) 0.036(2) Uani 0.330(11) d P 2
C28B C 0.4518(59) 0.3914(60) 0.3508(27) 0.051(3) Uani 0.330(11) d P 2
H28B H 0.4539(59) 0.3909(60) 0.2965(27) 0.061 Uiso 0.330(11) calc PR 2
C29B C 0.5264(26) 0.3006(20) 0.4047(18) 0.050(2) Uani 0.330(11) d P 2
H29B H 0.5801(26) 0.2442(20) 0.3841(18) 0.060 Uiso 0.330(11) calc PR 2
C30B C 0.5144(25) 0.3023(18) 0.4835(15) 0.046(2) Uani 0.330(11) d P 2
C31B C 0.4402(22) 0.3834(19) 0.5145(14) 0.046(2) Uani 0.330(11) d P 2
H31B H 0.4370(22) 0.3826(19) 0.5693(14) 0.055 Uiso 0.330(11) calc PR 2
C32B C 0.3683(25) 0.4682(15) 0.4664(18) 0.042(2) Uani 0.330(11) d P 2
H32B H 0.3117(25) 0.5217(15) 0.4894(18) 0.050 Uiso 0.330(11) calc PR 2
C33B C 0.6821(19) 0.1538(19) 0.5086(12) 0.076(3) Uani 0.330(11) d P 2
H33D H 0.7220(19) 0.1046(19) 0.5528(12) 0.113 Uiso 0.330(11) calc PR 2
H33E H 0.7393(19) 0.1902(19) 0.4694(12) 0.113 Uiso 0.330(11) calc PR 2
H33F H 0.6549(19) 0.1167(19) 0.4811(12) 0.113 Uiso 0.330(11) calc PR 2
C34 C 0.3596(3) 0.6688(3) 0.0912(2) 0.0383(7) Uani 1 d . .
H34A H 0.4234(3) 0.6773(3) 0.0459(2) 0.046 Uiso 1 calc R .
C35 C 0.2701(3) 0.8543(3) 0.0564(2) 0.0419(8) Uani 1 d . .
O7A O 0.2453(21) 1.1696(16) -0.0804(11) 0.071(3) Uani 0.61(2) d P 1
C36A C 0.1565(14) 0.9313(11) 0.0418(8) 0.051(2) Uani 0.61(2) d P 1
H36A H 0.0830(14) 0.9117(11) 0.0644(8) 0.061 Uiso 0.61(2) calc PR 1
C37A C 0.1510(11) 1.0337(9) -0.0043(8) 0.056(2) Uani 0.61(2) d P 1
H37A H 0.0765(11) 1.0813(9) -0.0153(8) 0.067 Uiso 0.61(2) calc PR 1
O7B O 0.2575(36) 1.1637(28) -0.0555(18) 0.071(3) Uani 0.39(2) d P 2
C36B C 0.1669(24) 0.9328(20) 0.0693(14) 0.051(2) Uani 0.39(2) d P 2
H36B H 0.0975(24) 0.9181(20) 0.1073(14) 0.061 Uiso 0.39(2) calc PR 2
C37B C 0.1661(19) 1.0336(16) 0.0261(13) 0.056(2) Uani 0.39(2) d P 2
H37B H 0.0956(19) 1.0865(16) 0.0376(13) 0.067 Uiso 0.39(2) calc PR 2
C38 C 0.2629(4) 1.0626(3) -0.0337(3) 0.0625(11) Uani 1 d . .
C39 C 0.3723(4) 0.9864(3) -0.0330(3) 0.0610(11) Uani 1 d . .
H39A H 0.4451(4) 1.0034(3) -0.0633(3) 0.073 Uiso 1 calc R .
C40 C 0.3757(4) 0.8838(3) 0.0126(2) 0.0542(10) Uani 1 d . .
H40A H 0.4515(4) 0.8338(3) 0.0135(2) 0.065 Uiso 1 calc R .
C41 C 0.3469(6) 1.1964(4) -0.1321(4) 0.108(2) Uani 1 d . .
H41A H 0.3248(6) 1.2694(4) -0.1603(4) 0.162 Uiso 1 calc R 1
H41B H 0.3788(6) 1.1545(4) -0.1722(4) 0.162 Uiso 1 calc R 1
H41C H 0.4087(6) 1.1841(4) -0.1002(4) 0.162 Uiso 1 calc R 1
C42 C 0.4568(3) 0.4853(3) 0.1255(2) 0.0377(7) Uani 1 d . .
C43 C 0.4274(3) 0.3902(3) 0.1417(2) 0.0470(8) Uani 1 d . .
H43A H 0.3449(3) 0.3891(3) 0.1559(2) 0.056 Uiso 1 calc R .
C44 C 0.5176(4) 0.2978(3) 0.1372(2) 0.0535(10) Uani 1 d . .
H44A H 0.4958(4) 0.2352(3) 0.1489(2) 0.064 Uiso 1 calc R .
C45 C 0.6410(4) 0.2982(3) 0.1152(2) 0.0480(8) Uani 1 d . .
C46 C 0.6714(4) 0.3927(3) 0.0937(2) 0.0538(9) Uani 1 d . .
H46A H 0.7534(4) 0.3945(3) 0.0751(2) 0.065 Uiso 1 calc R .
C47 C 0.5794(3) 0.4854(3) 0.1000(2) 0.0485(8) Uani 1 d . .
H47A H 0.6011(3) 0.5483(3) 0.0867(2) 0.058 Uiso 1 calc R .
C48 C 0.8506(4) 0.1975(4) 0.0924(3) 0.0804(15) Uani 1 d . .
H48A H 0.8978(4) 0.1257(4) 0.0959(3) 0.121 Uiso 1 calc R .
H48B H 0.8734(4) 0.2254(4) 0.1289(3) 0.121 Uiso 1 calc R .
H48C H 0.8668(4) 0.2382(4) 0.0363(3) 0.121 Uiso 1 calc R .
C49 C -0.1912(14) 0.4256(9) 0.2529(8) 0.240(8) Uani 1 d . .
H49A H -0.2470(14) 0.4206(9) 0.2222(8) 0.288 Uiso 1 calc R .
H49B H -0.1102(14) 0.4156(9) 0.2176(8) 0.288 Uiso 1 calc R .
C50 C -0.1848(9) 0.3460(7) 0.3159(8) 0.186(5) Uani 1 d . .
H50A H -0.2574(9) 0.3645(7) 0.3574(8) 0.223 Uiso 1 calc R 1
H50B H -0.1144(9) 0.3410(7) 0.3382(8) 0.223 Uiso 1 calc R 1

loop_
_atom_type_symbol
_atom_type_description
_atom_type_scat_dispersion_real
_atom_type_scat_dispersion_imag
_atom_type_scat_source
C C 0.0033 0.0016 'International Tables Vol C Tables 4.2.6.8 and 6.1.1.4'
H H 0.0000 0.0000 'International Tables Vol C Tables 4.2.6.8 and 6.1.1.4'
N N 0.0061 0.0033 'International Tables Vol C Tables 4.2.6.8 and 6.1.1.4'
O O 0.0106 0.0060 'International Tables Vol C Tables 4.2.6.8 and 6.1.1.4'
Cl Cl 0.1484 0.1585 'International Tables Vol C Tables 4.2.6.8 and 6.1.1.4'
Mo Mo -1.6832 0.6857 'International Tables Vol C Tables 4.2.6.8 and 6.1.1.4'

loop_
_geom_angle_atom_site_label_1
_geom_angle_atom_site_label_2
_geom_angle_atom_site_label_3
_geom_angle
_geom_angle_site_symmetry_3
_geom_angle_publ_flag
Mo2 Mo1 N3 92.67(9) . y
Mo2 Mo1 O1 91.99(6) . y
N3 Mo1 O1 174.00(10) . y
Mo2 Mo1 N1 91.89(8) . y
N3 Mo1 N1 95.80(10) . y
O1 Mo1 N1 87.81(9) . y
Mo2 Mo1 N5 93.60(7) . y
N3 Mo1 N5 88.10(10) . y
O1 Mo1 N5 87.85(9) . y
N1 Mo1 N5 173.12(11) . y
Mo1 Mo2 N2 93.76(8) . y
Mo1 Mo2 O2 92.07(6) . y
N2 Mo2 O2 87.71(9) . y
Mo1 Mo2 N4 92.85(8) . y
N2 Mo2 N4 92.11(10) . y
O2 Mo2 N4 175.08(10) . y
Mo1 Mo2 N6 91.94(7) . y
N2 Mo2 N6 172.56(10) . y
O2 Mo2 N6 87.31(9) . y
N4 Mo2 N6 92.38(10) . y
C1 O1 Mo1 117.1(2) . y
C1 O2 Mo2 116.2(2) . y
C45 O8 C48 118.2(4) . n
C4 N1 C5A 115.1(6) . y
C4 N1 C5B 124.2(13) . y
C4 N1 Mo1 117.7(2) . y
C5A N1 Mo1 127.2(6) . y
C5B N1 Mo1 116.7(12) . y
C4 N2 C12 120.2(3) . y
C4 N2 Mo2 116.7(2) . y
C12 N2 Mo2 122.7(2) . y
C19 N3 C20 119.5(3) . y
C19 N3 Mo1 117.6(2) . y
C20 N3 Mo1 119.9(2) . y
C19 N4 C27A 115.5(8) . y
C19 N4 C27B 122.9(16) . y
C19 N4 Mo2 116.5(2) . y
C27A N4 Mo2 127.5(8) . y
C27B N4 Mo2 120.5(15) . y
C34 N5 C35 119.9(3) . y
C34 N5 Mo1 116.3(2) . y
C35 N5 Mo1 123.8(2) . y
C34 N6 C42 120.3(3) . y
C34 N6 Mo2 118.7(2) . y
C42 N6 Mo2 121.0(2) . y
O1 C1 O2 122.6(3) . y
O1 C1 C2 117.9(3) . y
O2 C1 C2 119.4(3) . y
C3 C2 C1 123.2(3) . y
C2 C3 C3 124.5(4) 2_565 y
N1 C4 N2 119.8(3) . y
C8A O3A C11A 117.3(6) . n
C6A C5A N1 117.4(9) . n
C6A C5A C10A 116.8(11) . n
N1 C5A C10A 125.7(8) . n
C7A C6A C5A 122.6(8) . n
C8A C7A C6A 119.4(6) . n
O3A C8A C7A 125.4(7) . n
O3A C8A C9A 115.3(5) . n
C7A C8A C9A 119.4(6) . n
C10A C9A C8A 121.0(5) . n
C9A C10A C5A 120.8(7) . n
C11B O3B C8B 115.8(12) . n
C10B C5B C6B 122.3(28) . n
C10B C5B N1 116.9(19) . n
C6B C5B N1 120.5(25) . n
C5B C6B C7B 118.3(20) . n
C8B C7B C6B 119.2(13) . n
C7B C8B C9B 123.7(14) . n
C7B C8B O3B 113.6(13) . n
C9B C8B O3B 122.8(13) . n
C8B C9B C10B 117.8(13) . n
C5B C10B C9B 118.7(18) . n
C17B C12 C13 110.3(8) . n
C17B C12 N2 131.1(8) . n
C13 C12 N2 118.4(3) . n
C13 C12 C17A 124.5(12) . n
N2 C12 C17A 117.1(12) . n
C14 C13 C12 122.4(4) . n
C15 C14 C13 119.8(4) . n
O4B C15 C16B 112.2(14) . n
O4B C15 C14 133.7(5) . n
C16B C15 C14 114.1(14) . n
C14 C15 C16A 123.9(17) . n
C14 C15 O4A 107.6(5) . n
C16A C15 O4A 128.5(18) . n
C18A O4A C15 111.5(7) . n
C15 C16A C17A 115.7(19) . n
C12 C17A C16A 113.7(18) . n
C15 O4B C18B 109.0(7) . n
C17B C16B C15 126.1(18) . n
C16B C17B C12 127.1(19) . n
N3 C19 N4 119.9(3) . y
C25A C20 C21 122.8(5) . n
C25A C20 N3 113.7(4) . n
C21 C20 N3 122.7(3) . n
C21 C20 C25B 111.6(4) . n
N3 C20 C25B 122.6(4) . n
C22 C21 C20 121.2(4) . n
C23A C22 C21 114.7(9) . n
C21 C22 C23B 126.2(11) . n
C26A O5A C23A 119.3(19) . n
C22 C23A O5A 113.8(18) . n
C22 C23A C24A 124.5(17) . n
O5A C23A C24A 121.8(22) . n
C25A C24A C23A 118.3(13) . n
C20 C25A C24A 116.3(7) . n
C26B O5B C23B 115.9(20) . n
C24B C23B C22 115.1(17) . n
C24B C23B O5B 125.4(23) . n
C22 C23B O5B 119.5(22) . n
C23B C24B C25B 120.4(13) . n
C24B C25B C20 124.5(7) . n
C30A O6A C33A 117.3(6) . n
N4 C27A C32A 124.6(8) . n
N4 C27A C28A 118.4(16) . n
C32A C27A C28A 117.0(15) . n
C29A C28A C27A 122.5(14) . n
C28A C29A C30A 120.0(10) . n
C30A C31A C32A 120.6(8) . n
C27A C32A C31A 121.0(7) . n
O6A C30A C31A 116.1(8) . n
O6A C30A C29A 125.0(7) . n
C31A C30A C29A 118.8(10) . n
C33B O6B C30B 117.2(15) . n
C28B C27B C32B 120.5(37) . n
C28B C27B N4 122.9(41) . n
C32B C27B N4 116.3(21) . n
C27B C28B C29B 119.1(38) . n
C30B C29B C28B 118.1(23) . n
C29B C30B C31B 122.4(26) . n
C29B C30B O6B 123.8(19) . n
C31B C30B O6B 113.7(20) . n
C30B C31B C32B 120.9(24) . n
C31B C32B C27B 118.4(20) . n
N6 C34 N5 119.4(3) . y
C36B C35 C40 116.7(11) . n
C36B C35 N5 116.6(11) . n
C40 C35 N5 124.5(3) . n
C40 C35 C36A 115.6(7) . n
N5 C35 C36A 119.6(6) . n
C41 O7A C38 116.4(16) . n
C37A C36A C35 123.0(12) . n
C36A C37A C38 117.2(10) . n
C38 O7B C41 114.7(28) . n
C35 C36B C37B 119.2(21) . n
C36B C37B C38 124.5(19) . n
O7B C38 C39 122.3(17) . n
O7B C38 C37B 115.8(20) . n
C39 C38 C37B 114.1(9) . n
C39 C38 C37A 119.7(6) . n
C39 C38 O7A 126.4(10) . n
C37A C38 O7A 111.9(11) . n
C38 C39 C40 120.6(4) . n
C35 C40 C39 121.8(4) . n
C47 C42 C43 117.8(3) . n
C47 C42 N6 124.3(3) . n
C43 C42 N6 117.8(3) . n
C44 C43 C42 121.6(3) . n
C43 C44 C45 120.0(4) . n
O8 C45 C46 125.2(4) . n
O8 C45 C44 115.6(3) . n
C46 C45 C44 119.2(4) . n
C45 C46 C47 120.2(4) . n
C42 C47 C46 121.1(3) . n
C50 C49 Cl1 123.0(11) . n
C49 C50 Cl2B 111.5(12) . n
C49 C50 Cl2A 124.2(11) . n

loop_
_geom_bond_atom_site_label_1
_geom_bond_atom_site_label_2
_geom_bond_distance
_geom_bond_site_symmetry_2
_geom_bond_publ_flag
Mo1 Mo2 2.0869(4) . y
Mo1 N3 2.128(3) . y
Mo1 O1 2.128(2) . y
Mo1 N1 2.158(3) . y
Mo1 N5 2.160(3) . y
Mo2 N2 2.138(3) . y
Mo2 O2 2.141(2) . y
Mo2 N4 2.142(3) . y
Mo2 N6 2.148(3) . y
Cl1 C49 1.694(10) . n
Cl2A C50 1.766(10) . n
Cl2B C50 1.69(2) . n
O1 C1 1.273(4) . y
O2 C1 1.278(4) . y
O8 C45 1.368(4) . n
O8 C48 1.410(6) . n
N1 C4 1.321(5) . y
N1 C5A 1.40(2) . y
N1 C5B 1.54(4) . y
N2 C4 1.336(4) . y
N2 C12 1.418(4) . y
N3 C19 1.325(5) . y
N3 C20 1.430(4) . y
N4 C19 1.328(5) . y
N4 C27A 1.36(2) . y
N4 C27B 1.60(4) . y
N5 C34 1.334(4) . y
N5 C35 1.425(4) . y
N6 C34 1.325(4) . y
N6 C42 1.420(4) . y
C1 C2 1.471(4) . y
C2 C3 1.337(4) . y
C3 C3 1.449(6) 2_565 y
O3A C8A 1.371(7) . n
O3A C11A 1.401(9) . n
C5A C6A 1.390(11) . n
C5A C10A 1.412(14) . n
C6A C7A 1.390(12) . n
C7A C8A 1.374(8) . n
C8A C9A 1.396(9) . n
C9A C10A 1.371(10) . n
O3B C11B 1.38(2) . n
O3B C8B 1.44(2) . n
C5B C10B 1.36(4) . n
C5B C6B 1.38(3) . n
C6B C7B 1.42(3) . n
C7B C8B 1.34(2) . n
C8B C9B 1.36(2) . n
C9B C10B 1.44(2) . n
C12 C17B 1.35(4) . n
C12 C13 1.388(5) . n
C12 C17A 1.47(4) . n
C13 C14 1.387(5) . n
C14 C15 1.384(6) . n
C15 O4B 1.316(9) . n
C15 C16B 1.30(5) . n
C15 C16A 1.50(5) . n
C15 O4A 1.487(11) . n
O4A C18A 1.417(13) . n
C16A C17A 1.57(7) . n
O4B C18B 1.415(12) . n
C16B C17B 1.24(5) . n
C20 C25A 1.330(9) . n
C20 C21 1.378(5) . n
C20 C25B 1.488(10) . n
C21 C22 1.373(5) . n
C22 C23A 1.35(3) . n
C22 C23B 1.40(3) . n
O5A C26A 1.40(3) . n
O5A C23A 1.40(2) . n
C23A C24A 1.41(3) . n
C24A C25A 1.392(11) . n
O5B C26B 1.40(3) . n
O5B C23B 1.40(2) . n
C23B C24B 1.36(3) . n
C24B C25B 1.388(12) . n
O6A C30A 1.368(12) . n
O6A C33A 1.436(12) . n
C27A C32A 1.38(2) . n
C27A C28A 1.39(3) . n
C28A C29A 1.36(3) . n
C29A C30A 1.386(13) . n
C31A C30A 1.374(9) . n
C31A C32A 1.396(13) . n
O6B C33B 1.35(3) . n
O6B C30B 1.41(3) . n
C27B C28B 1.31(6) . n
C27B C32B 1.43(5) . n
C28B C29B 1.48(8) . n
C29B C30B 1.33(3) . n
C30B C31B 1.34(2) . n
C31B C32B 1.38(3) . n
C35 C36B 1.36(3) . n
C35 C40 1.376(5) . n
C35 C36A 1.43(2) . n
O7A C41 1.36(2) . n
O7A C38 1.43(2) . n
C36A C37A 1.39(2) . n
C37A C38 1.406(13) . n
O7B C38 1.32(4) . n
O7B C41 1.49(4) . n
C36B C37B 1.36(3) . n
C37B C38 1.38(2) . n
C38 C39 1.368(6) . n
C39 C40 1.389(5) . n
C42 C47 1.379(5) . n
C42 C43 1.396(5) . n
C43 C44 1.377(5) . n
C44 C45 1.388(5) . n
C45 C46 1.382(5) . n
C46 C47 1.394(5) . n
C49 C50 1.284(13) . n
